data_1563521
loop_
_publ_author_name
'Lei, Xiao-Wu'
'Hu, Chun-Li'
'Mao, Jiang-Gao'

_publ_section_title
;
 Syntheses and crystal structures of RE3MnSn5&#x2212;x (RE=Tm, Lu) with 3D
 Mn--Sn framework
;
_journal_issue 9
_journal_name_full 'Journal of Solid State Chemistry'
_journal_page_first 2032
_journal_page_last 2039
_journal_paper_doi 10.1016/j.jssc.2010.07.003
_journal_volume 183
_journal_year 2010
_chemical_formula_sum 'Mn Sn4.84 Tm3'
_chemical_formula_weight 1135.71
_space_group_IT_number 62
_space_group_name_Hall '-P 2ac 2n'
_space_group_name_H-M_alt 'P n m a'
_symmetry_cell_setting orthorhombic
_symmetry_space_group_name_H-M 'P n m a'
_atom_sites_solution_hydrogens .
_atom_sites_solution_primary direct
_atom_sites_solution_secondary difmap
_cell_angle_alpha 90.00
_cell_angle_beta 90.00
_cell_angle_gamma 90.00
_cell_formula_units_Z 8
_cell_length_a 18.495(6)
_cell_length_b 6.0619(18)
_cell_length_c 14.976(4)
_cell_measurement_temperature 293(2)
_cell_volume 1679.0(9)
_computing_cell_refinement 'CrystalClear (Rigaku Corp., 2000)'
_computing_data_collection 'CrystalClear (Rigaku Corp., 2000)'
_computing_data_reduction 'CrystalClear (Rigaku Corp., 2000)'
_computing_structure_refinement 'SHELXL-97 (Sheldrick, 1997)'
_computing_structure_solution 'SHELXS-97 (Sheldrick, 1990)'
_diffrn_ambient_temperature 293(2)
_diffrn_detector_area_resol_mean 14.6306
_diffrn_measured_fraction_theta_full 0.997
_diffrn_measured_fraction_theta_max 0.997
_diffrn_measurement_device_type 'Mercury70 (2x2 bin mode)'
_diffrn_measurement_method CCD_Profile_fitting
_diffrn_radiation_monochromator graphite
_diffrn_radiation_source 'fine-focus sealed tube'
_diffrn_radiation_type MoK\a
_diffrn_radiation_wavelength 0.71073
_diffrn_reflns_av_R_equivalents 0.0448
_diffrn_reflns_av_sigmaI/netI 0.0294
_diffrn_reflns_limit_h_max 24
_diffrn_reflns_limit_h_min -23
_diffrn_reflns_limit_k_max 7
_diffrn_reflns_limit_k_min -7
_diffrn_reflns_limit_l_max 19
_diffrn_reflns_limit_l_min -19
_diffrn_reflns_number 12686
_diffrn_reflns_theta_full 27.48
_diffrn_reflns_theta_max 27.48
_diffrn_reflns_theta_min 2.59
_exptl_absorpt_coefficient_mu 46.822
_exptl_absorpt_correction_T_max 1.0000
_exptl_absorpt_correction_T_min 0.3937
_exptl_absorpt_correction_type multi-scan
_exptl_crystal_colour White
_exptl_crystal_density_diffrn 8.986
_exptl_crystal_density_method 'not measured'
_exptl_crystal_description Prism
_exptl_crystal_F_000 3790
_exptl_crystal_size_max 0.1800
_exptl_crystal_size_mid 0.0400
_exptl_crystal_size_min 0.0400
_refine_diff_density_max 2.243
_refine_diff_density_min -2.831
_refine_diff_density_rms 0.596
_refine_ls_extinction_method SHELXL
_refine_ls_goodness_of_fit_ref 1.174
_refine_ls_hydrogen_treatment none
_refine_ls_matrix_type full
_refine_ls_number_parameters 102
_refine_ls_number_reflns 2099
_refine_ls_number_restraints 0
_refine_ls_restrained_S_all 1.174
_refine_ls_R_factor_all 0.0332
_refine_ls_R_factor_gt 0.0292
_refine_ls_shift/su_max 0.001
_refine_ls_shift/su_mean 0.000
_refine_ls_structure_factor_coef Fsqd
_refine_ls_weighting_details 'calc w=1/[\s^2^(Fo^2^)+(0.0176P)^2^+10.5308P] where P=(Fo^2^+2Fc^2^)/3'
_refine_ls_weighting_scheme calc
_refine_ls_wR_factor_gt 0.0526
_refine_ls_wR_factor_ref 0.0541
_reflns_number_gt 1927
_reflns_number_total 2099
_reflns_threshold_expression >2sigma(I)
_cod_data_source_file JSSC-2010-183-2032.CIF
_cod_data_source_block Tm3MnSn4.84
_cod_depositor_comments
;
The following automatic conversions were performed:

data item '_exptl_absorpt_correction_type' value 'Multi-scan' was
changed to 'multi-scan' in accordance with the built-in table derived
from the CIF Core dictionary named 'cif_core.dic' version 2.4.5 last
updated on 2014-11-21.

Automatic conversion script
Id: cif_fix_values 8369 2020-08-20 11:38:08Z andrius 
;
_cod_original_sg_symbol_H-M Pnma
_cod_database_code 1563521

loop_
_symmetry_equiv_pos_as_xyz
'x, y, z'
'-x+1/2, -y, z+1/2'
'-x, y+1/2, -z'
'x+1/2, -y+1/2, -z+1/2'
'-x, -y, -z'
'x-1/2, y, -z-1/2'
'x, -y-1/2, z'
'-x-1/2, y-1/2, z-1/2'

loop_
_atom_site_label
_atom_site_type_symbol
_atom_site_fract_x
_atom_site_fract_y
_atom_site_fract_z
_atom_site_U_iso_or_equiv
_atom_site_adp_type
_atom_site_occupancy
_atom_site_symmetry_multiplicity
_atom_site_calc_flag
_atom_site_refinement_flags
_atom_site_disorder_assembly
_atom_site_disorder_group
Tm1 Tm 0.84977(3) 0.2500 0.31730(4) 0.00755(13) Uani 1 2 d S . .
Tm2 Tm 0.94281(3) 0.7500 0.73844(3) 0.00745(13) Uani 1 2 d S . .
Tm3 Tm 0.71058(3) 0.2500 0.68123(4) 0.00728(13) Uani 1 2 d S . .
Tm4 Tm 0.93832(3) 0.7500 0.96950(4) 0.00900(13) Uani 1 2 d S . .
Tm5 Tm 0.96532(3) 0.7500 0.34930(4) 0.00764(13) Uani 1 2 d S . .
Tm6 Tm 0.82365(3) 0.2500 0.03077(4) 0.00972(13) Uani 1 2 d S . .
Mn1 Mn 0.68580(7) 0.4905(2) 0.33846(9) 0.0093(3) Uani 1 1 d . . .
Sn1 Sn 0.80502(4) 0.7500 0.38436(5) 0.00851(18) Uani 1 2 d S . .
Sn2 Sn 0.73348(5) 0.2500 0.48240(5) 0.00926(19) Uani 1 2 d S . .
Sn3 Sn 0.87805(5) 0.2500 0.70452(6) 0.0120(2) Uani 1 2 d S . .
Sn4 Sn 0.72083(5) 0.2500 0.18483(5) 0.00914(18) Uani 1 2 d S . .
Sn5 Sn 0.93327(6) 0.2500 0.88749(8) 0.0150(4) Uani 0.814(4) 2 d SP . .
Sn6 Sn 0.93399(3) 0.49545(10) 0.15837(4) 0.00753(14) Uani 1 1 d . . .
Sn7 Sn 0.86726(3) 0.50251(11) 0.53995(4) 0.0095(2) Uani 0.929(3) 1 d P . .
Sn8 Sn 0.98494(5) 0.2500 0.44181(6) 0.00990(19) Uani 1 2 d S . .

loop_
_atom_site_aniso_label
_atom_site_aniso_U_11
_atom_site_aniso_U_22
_atom_site_aniso_U_33
_atom_site_aniso_U_23
_atom_site_aniso_U_13
_atom_site_aniso_U_12
Tm1 0.0081(3) 0.0082(3) 0.0064(3) 0.000 -0.00003(19) 0.000
Tm2 0.0066(3) 0.0097(3) 0.0061(3) 0.000 -0.00011(19) 0.000
Tm3 0.0081(3) 0.0082(3) 0.0055(3) 0.000 -0.00045(19) 0.000
Tm4 0.0110(3) 0.0106(3) 0.0054(3) 0.000 -0.00011(19) 0.000
Tm5 0.0070(3) 0.0085(3) 0.0074(3) 0.000 0.00081(19) 0.000
Tm6 0.0133(3) 0.0080(3) 0.0078(3) 0.000 -0.0036(2) 0.000
Mn1 0.0105(7) 0.0089(7) 0.0085(7) 0.0005(5) -0.0012(5) -0.0004(5)
Sn1 0.0073(4) 0.0130(5) 0.0052(4) 0.000 -0.0002(3) 0.000
Sn2 0.0096(4) 0.0130(5) 0.0053(4) 0.000 0.0001(3) 0.000
Sn3 0.0086(4) 0.0213(5) 0.0062(4) 0.000 0.0016(3) 0.000
Sn4 0.0086(4) 0.0131(5) 0.0057(4) 0.000 0.0002(3) 0.000
Sn5 0.0084(6) 0.0161(7) 0.0206(7) 0.000 -0.0053(4) 0.000
Sn6 0.0098(3) 0.0059(3) 0.0069(3) 0.0005(2) -0.0011(2) 0.0000(2)
Sn7 0.0117(4) 0.0091(4) 0.0077(4) 0.0006(3) -0.0011(2) 0.0000(3)
Sn8 0.0086(4) 0.0144(5) 0.0067(4) 0.000 0.0006(3) 0.000

loop_
_atom_type_symbol
_atom_type_description
_atom_type_scat_dispersion_real
_atom_type_scat_dispersion_imag
_atom_type_scat_source
Mn Mn 0.3368 0.7283 'International Tables Vol C Tables 4.2.6.8 and 6.1.1.4'
Sn Sn -0.6537 1.4246 'International Tables Vol C Tables 4.2.6.8 and 6.1.1.4'
Tm Tm -0.3139 5.2483 'International Tables Vol C Tables 4.2.6.8 and 6.1.1.4'

loop_
_geom_angle_atom_site_label_1
_geom_angle_atom_site_label_2
_geom_angle_atom_site_label_3
_geom_angle
_geom_angle_site_symmetry_1
_geom_angle_site_symmetry_3
Sn4 Tm1 Sn8 176.96(3) . .
Sn4 Tm1 Sn6 84.20(3) . .
Sn8 Tm1 Sn6 93.11(3) . .
Sn4 Tm1 Sn6 84.20(3) . 7_565
Sn8 Tm1 Sn6 93.11(3) . 7_565
Sn6 Tm1 Sn6 55.23(3) . 7_565
Sn4 Tm1 Sn2 88.74(3) . .
Sn8 Tm1 Sn2 94.30(3) . .
Sn6 Tm1 Sn2 151.386(15) . .
Sn6 Tm1 Sn2 151.386(15) 7_565 .
Sn4 Tm1 Sn1 90.10(2) . 1_545
Sn8 Tm1 Sn1 91.09(2) . 1_545
Sn6 Tm1 Sn1 140.66(2) . 1_545
Sn6 Tm1 Sn1 85.50(2) 7_565 1_545
Sn2 Tm1 Sn1 66.772(17) . 1_545
Sn4 Tm1 Sn1 90.10(2) . .
Sn8 Tm1 Sn1 91.09(2) . .
Sn6 Tm1 Sn1 85.50(2) . .
Sn6 Tm1 Sn1 140.66(2) 7_565 .
Sn2 Tm1 Sn1 66.772(17) . .
Sn1 Tm1 Sn1 133.53(3) 1_545 .
Sn4 Tm1 Mn1 50.96(3) . 7_565
Sn8 Tm1 Mn1 131.55(3) . 7_565
Sn6 Tm1 Mn1 134.82(3) . 7_565
Sn6 Tm1 Mn1 107.76(3) 7_565 7_565
Sn2 Tm1 Mn1 48.72(3) . 7_565
Sn1 Tm1 Mn1 49.46(3) 1_545 7_565
Sn1 Tm1 Mn1 98.20(3) . 7_565
Sn4 Tm1 Mn1 50.96(3) . .
Sn8 Tm1 Mn1 131.55(3) . .
Sn6 Tm1 Mn1 107.76(3) . .
Sn6 Tm1 Mn1 134.82(3) 7_565 .
Sn2 Tm1 Mn1 48.72(3) . .
Sn1 Tm1 Mn1 98.20(3) 1_545 .
Sn1 Tm1 Mn1 49.46(3) . .
Mn1 Tm1 Mn1 51.10(5) 7_565 .
Sn4 Tm1 Tm5 121.419(16) . .
Sn8 Tm1 Tm5 57.675(15) . .
Sn6 Tm1 Tm5 56.083(19) . .
Sn6 Tm1 Tm5 101.15(2) 7_565 .
Sn2 Tm1 Tm5 106.164(19) . .
Sn1 Tm1 Tm5 148.12(2) 1_545 .
Sn1 Tm1 Tm5 50.18(2) . .
Mn1 Tm1 Tm5 148.25(3) 7_565 .
Mn1 Tm1 Tm5 98.70(3) . .
Sn4 Tm1 Tm5 121.419(16) . 1_545
Sn8 Tm1 Tm5 57.675(16) . 1_545
Sn6 Tm1 Tm5 101.15(2) . 1_545
Sn6 Tm1 Tm5 56.083(19) 7_565 1_545
Sn2 Tm1 Tm5 106.164(19) . 1_545
Sn1 Tm1 Tm5 50.18(2) 1_545 1_545
Sn1 Tm1 Tm5 148.12(2) . 1_545
Mn1 Tm1 Tm5 98.70(3) 7_565 1_545
Mn1 Tm1 Tm5 148.25(3) . 1_545
Tm5 Tm1 Tm5 108.30(3) . 1_545
Sn4 Tm1 Tm3 55.533(14) . 2_654
Sn8 Tm1 Tm3 123.593(15) . 2_654
Sn6 Tm1 Tm3 96.55(3) . 2_654
Sn6 Tm1 Tm3 51.564(19) 7_565 2_654
Sn2 Tm1 Tm3 102.17(2) . 2_654
Sn1 Tm1 Tm3 50.20(2) 1_545 2_654
Sn1 Tm1 Tm3 144.92(3) . 2_654
Mn1 Tm1 Tm3 56.32(3) 7_565 2_654
Mn1 Tm1 Tm3 97.47(3) . 2_654
Tm5 Tm1 Tm3 151.48(2) . 2_654
Tm5 Tm1 Tm3 65.93(2) 1_545 2_654
Sn8 Tm2 Sn6 96.87(3) 5_766 3_756
Sn8 Tm2 Sn6 96.87(3) 5_766 5_766
Sn6 Tm2 Sn6 56.78(3) 3_756 5_766
Sn8 Tm2 Sn4 101.48(3) 5_766 2_665
Sn6 Tm2 Sn4 146.135(19) 3_756 2_665
Sn6 Tm2 Sn4 146.135(19) 5_766 2_665
Sn8 Tm2 Mn1 139.22(3) 5_766 2_665
Sn6 Tm2 Mn1 122.15(4) 3_756 2_665
Sn6 Tm2 Mn1 95.42(4) 5_766 2_665
Sn4 Tm2 Mn1 52.79(3) 2_665 2_665
Sn8 Tm2 Mn1 139.22(3) 5_766 8_766
Sn6 Tm2 Mn1 95.42(4) 3_756 8_766
Sn6 Tm2 Mn1 122.15(4) 5_766 8_766
Sn4 Tm2 Mn1 52.79(3) 2_665 8_766
Mn1 Tm2 Mn1 54.82(5) 2_665 8_766
Sn8 Tm2 Sn3 91.32(2) 5_766 .
Sn6 Tm2 Sn3 141.02(2) 3_756 .
Sn6 Tm2 Sn3 84.46(2) 5_766 .
Sn4 Tm2 Sn3 67.015(18) 2_665 .
Mn1 Tm2 Sn3 51.47(3) 2_665 .
Mn1 Tm2 Sn3 102.89(4) 8_766 .
Sn8 Tm2 Sn3 91.32(2) 5_766 1_565
Sn6 Tm2 Sn3 84.46(2) 3_756 1_565
Sn6 Tm2 Sn3 141.02(2) 5_766 1_565
Sn4 Tm2 Sn3 67.015(18) 2_665 1_565
Mn1 Tm2 Sn3 102.89(4) 2_665 1_565
Mn1 Tm2 Sn3 51.47(3) 8_766 1_565
Sn3 Tm2 Sn3 133.54(4) . 1_565
Sn8 Tm2 Tm4 155.04(3) 5_766 .
Sn6 Tm2 Tm4 61.565(19) 3_756 .
Sn6 Tm2 Tm4 61.565(19) 5_766 .
Sn4 Tm2 Tm4 103.48(2) 2_665 .
Mn1 Tm2 Tm4 60.60(3) 2_665 .
Mn1 Tm2 Tm4 60.60(3) 8_766 .
Sn3 Tm2 Tm4 98.350(18) . .
Sn3 Tm2 Tm4 98.350(18) 1_565 .
Sn8 Tm2 Sn7 55.52(3) 5_766 .
Sn6 Tm2 Sn7 152.35(2) 3_756 .
Sn6 Tm2 Sn7 119.39(2) 5_766 .
Sn4 Tm2 Sn7 54.190(18) 2_665 .
Mn1 Tm2 Sn7 84.69(3) 2_665 .
Mn1 Tm2 Sn7 106.86(4) 8_766 .
Sn3 Tm2 Sn7 49.528(19) . .
Sn3 Tm2 Sn7 96.57(3) 1_565 .
Tm4 Tm2 Sn7 144.45(2) . .
Sn8 Tm2 Sn7 55.52(3) 5_766 7_575
Sn6 Tm2 Sn7 119.39(2) 3_756 7_575
Sn6 Tm2 Sn7 152.35(2) 5_766 7_575
Sn4 Tm2 Sn7 54.190(18) 2_665 7_575
Mn1 Tm2 Sn7 106.86(3) 2_665 7_575
Mn1 Tm2 Sn7 84.69(3) 8_766 7_575
Sn3 Tm2 Sn7 96.57(3) . 7_575
Sn3 Tm2 Sn7 49.528(19) 1_565 7_575
Tm4 Tm2 Sn7 144.45(2) . 7_575
Sn7 Tm2 Sn7 49.10(3) . 7_575
Sn8 Tm2 Tm5 58.675(14) 5_766 5_776
Sn6 Tm2 Tm5 56.89(2) 3_756 5_776
Sn6 Tm2 Tm5 103.27(3) 5_766 5_776
Sn4 Tm2 Tm5 110.574(18) 2_665 5_776
Mn1 Tm2 Tm5 152.44(3) 2_665 5_776
Mn1 Tm2 Tm5 97.78(3) 8_766 5_776
Sn3 Tm2 Tm5 149.47(3) . 5_776
Sn3 Tm2 Tm5 50.35(2) 1_565 5_776
Tm4 Tm2 Tm5 111.381(15) . 5_776
Sn7 Tm2 Tm5 102.99(2) . 5_776
Sn7 Tm2 Tm5 63.055(19) 7_575 5_776
Sn2 Tm3 Sn1 177.32(3) . 2_665
Sn2 Tm3 Sn6 90.70(2) . 8_756
Sn1 Tm3 Sn6 91.63(2) 2_665 8_756
Sn2 Tm3 Sn6 90.70(2) . 2_665
Sn1 Tm3 Sn6 91.63(2) 2_665 2_665
Sn6 Tm3 Sn6 59.57(3) 8_756 2_665
Sn2 Tm3 Sn3 88.33(3) . .
Sn1 Tm3 Sn3 88.99(3) 2_665 .
Sn6 Tm3 Sn3 150.202(16) 8_756 .
Sn6 Tm3 Sn3 150.202(16) 2_665 .
Sn2 Tm3 Sn4 87.816(18) . 2_665
Sn1 Tm3 Sn4 91.152(18) 2_665 2_665
Sn6 Tm3 Sn4 142.40(2) 8_756 2_665
Sn6 Tm3 Sn4 82.87(3) 2_665 2_665
Sn3 Tm3 Sn4 67.330(19) . 2_665
Sn2 Tm3 Sn4 87.816(18) . 2_655
Sn1 Tm3 Sn4 91.152(18) 2_665 2_655
Sn6 Tm3 Sn4 82.87(3) 8_756 2_655
Sn6 Tm3 Sn4 142.40(2) 2_665 2_655
Sn3 Tm3 Sn4 67.330(19) . 2_655
Sn4 Tm3 Sn4 134.54(4) 2_665 2_655
Sn2 Tm3 Mn1 127.07(3) . 2_665
Sn1 Tm3 Mn1 50.76(3) 2_665 2_665
Sn6 Tm3 Mn1 141.90(3) 8_756 2_665
Sn6 Tm3 Mn1 109.25(3) 2_665 2_665
Sn3 Tm3 Mn1 50.65(3) . 2_665
Sn4 Tm3 Mn1 49.31(3) 2_665 2_665
Sn4 Tm3 Mn1 101.35(3) 2_655 2_665
Sn2 Tm3 Mn1 127.07(3) . 8_756
Sn1 Tm3 Mn1 50.76(3) 2_665 8_756
Sn6 Tm3 Mn1 109.25(3) 8_756 8_756
Sn6 Tm3 Mn1 141.90(3) 2_665 8_756
Sn3 Tm3 Mn1 50.65(3) . 8_756
Sn4 Tm3 Mn1 101.35(3) 2_665 8_756
Sn4 Tm3 Mn1 49.31(3) 2_655 8_756
Mn1 Tm3 Mn1 54.79(5) 2_665 8_756
Sn2 Tm3 Tm1 124.711(15) . 2_665
Sn1 Tm3 Tm1 56.027(15) 2_665 2_665
Sn6 Tm3 Tm1 101.62(3) 8_756 2_665
Sn6 Tm3 Tm1 54.051(17) 2_665 2_665
Sn3 Tm3 Tm1 103.339(18) . 2_665
Sn4 Tm3 Tm1 51.10(2) 2_665 2_665
Sn4 Tm3 Tm1 146.73(2) 2_655 2_665
Mn1 Tm3 Tm1 55.33(3) 2_665 2_665
Mn1 Tm3 Tm1 99.29(3) 8_756 2_665
Sn2 Tm3 Tm1 124.711(15) . 2_655
Sn1 Tm3 Tm1 56.027(15) 2_665 2_655
Sn6 Tm3 Tm1 54.051(17) 8_756 2_655
Sn6 Tm3 Tm1 101.62(3) 2_665 2_655
Sn3 Tm3 Tm1 103.339(18) . 2_655
Sn4 Tm3 Tm1 146.73(2) 2_665 2_655
Sn4 Tm3 Tm1 51.10(2) 2_655 2_655
Mn1 Tm3 Tm1 99.29(3) 2_665 2_655
Mn1 Tm3 Tm1 55.33(3) 8_756 2_655
Tm1 Tm3 Tm1 105.05(3) 2_665 2_655
Sn2 Tm3 Tm6 55.996(16) . 2_655
Sn1 Tm3 Tm6 124.761(16) 2_665 2_655
Sn6 Tm3 Tm6 53.106(16) 8_756 2_655
Sn6 Tm3 Tm6 100.72(2) 2_665 2_655
Sn3 Tm3 Tm6 103.305(16) . 2_655
Sn4 Tm3 Tm6 143.47(2) 2_665 2_655
Sn4 Tm3 Tm6 48.96(2) 2_655 2_655
Mn1 Tm3 Tm6 149.54(3) 2_665 2_655
Mn1 Tm3 Tm6 97.68(3) 8_756 2_655
Tm1 Tm3 Tm6 153.36(2) 2_665 2_655
Tm1 Tm3 Tm6 68.75(2) 2_655 2_655
Sn2 Tm4 Sn5 134.48(3) 2_665 5_767
Sn2 Tm4 Sn6 85.53(2) 2_665 7_576
Sn5 Tm4 Sn6 55.30(2) 5_767 7_576
Sn2 Tm4 Sn6 85.53(2) 2_665 1_556
Sn5 Tm4 Sn6 55.30(2) 5_767 1_556
Sn6 Tm4 Sn6 57.21(3) 7_576 1_556
Sn2 Tm4 Sn5 89.67(2) 2_665 .
Sn5 Tm4 Sn5 105.82(2) 5_767 .
Sn6 Tm4 Sn5 140.56(3) 7_576 .
Sn6 Tm4 Sn5 83.41(3) 1_556 .
Sn2 Tm4 Sn5 89.67(2) 2_665 1_565
Sn5 Tm4 Sn5 105.82(2) 5_767 1_565
Sn6 Tm4 Sn5 83.41(3) 7_576 1_565
Sn6 Tm4 Sn5 140.56(3) 1_556 1_565
Sn5 Tm4 Sn5 135.77(5) . 1_565
Sn2 Tm4 Mn1 49.62(3) 2_665 2_665
Sn5 Tm4 Mn1 154.19(3) 5_767 2_665
Sn6 Tm4 Mn1 134.80(3) 7_576 2_665
Sn6 Tm4 Mn1 106.77(3) 1_556 2_665
Sn5 Tm4 Mn1 50.07(3) . 2_665
Sn5 Tm4 Mn1 99.41(4) 1_565 2_665
Sn2 Tm4 Mn1 49.62(3) 2_665 8_766
Sn5 Tm4 Mn1 154.19(3) 5_767 8_766
Sn6 Tm4 Mn1 106.77(3) 7_576 8_766
Sn6 Tm4 Mn1 134.80(3) 1_556 8_766
Sn5 Tm4 Mn1 99.41(4) . 8_766
Sn5 Tm4 Mn1 50.07(3) 1_565 8_766
Mn1 Tm4 Mn1 51.53(5) 2_665 8_766
Sn2 Tm4 Sn6 136.95(2) 2_665 3_756
Sn5 Tm4 Sn6 81.99(3) 5_767 3_756
Sn6 Tm4 Sn6 107.66(2) 7_576 3_756
Sn6 Tm4 Sn6 136.41(2) 1_556 3_756
Sn5 Tm4 Sn6 102.40(3) . 3_756
Sn5 Tm4 Sn6 53.15(2) 1_565 3_756
Mn1 Tm4 Sn6 109.73(4) 2_665 3_756
Mn1 Tm4 Sn6 87.45(3) 8_766 3_756
Sn2 Tm4 Sn6 136.95(2) 2_665 5_766
Sn5 Tm4 Sn6 81.99(3) 5_767 5_766
Sn6 Tm4 Sn6 136.41(2) 7_576 5_766
Sn6 Tm4 Sn6 107.66(2) 1_556 5_766
Sn5 Tm4 Sn6 53.15(2) . 5_766
Sn5 Tm4 Sn6 102.40(3) 1_565 5_766
Mn1 Tm4 Sn6 87.45(3) 2_665 5_766
Mn1 Tm4 Sn6 109.73(4) 8_766 5_766
Sn6 Tm4 Sn6 52.15(3) 3_756 5_766
Sn2 Tm4 Tm2 94.85(2) 2_665 .
Sn5 Tm4 Tm2 130.67(3) 5_767 .
Sn6 Tm4 Tm2 151.395(15) 7_576 .
Sn6 Tm4 Tm2 151.395(15) 1_556 .
Sn5 Tm4 Tm2 68.00(2) . .
Sn5 Tm4 Tm2 68.00(2) 1_565 .
Mn1 Tm4 Tm2 55.35(3) 2_665 .
Mn1 Tm4 Tm2 55.35(3) 8_766 .
Sn6 Tm4 Tm2 54.386(17) 3_756 .
Sn6 Tm4 Tm2 54.386(17) 5_766 .
Sn2 Tm4 Tm6 55.247(15) 2_665 1_556
Sn5 Tm4 Tm6 104.60(2) 5_767 1_556
Sn6 Tm4 Tm6 98.95(2) 7_576 1_556
Sn6 Tm4 Tm6 52.713(16) 1_556 1_556
Sn5 Tm4 Tm6 48.53(3) . 1_556
Sn5 Tm4 Tm6 144.22(3) 1_565 1_556
Mn1 Tm4 Tm6 54.15(3) 2_665 1_556
Mn1 Tm4 Tm6 96.06(3) 8_766 1_556
Sn6 Tm4 Tm6 150.923(17) 3_756 1_556
Sn6 Tm4 Tm6 100.07(2) 5_766 1_556
Tm2 Tm4 Tm6 104.716(15) . 1_556
Sn3 Tm5 Sn1 174.50(3) 5_766 .
Sn3 Tm5 Sn8 89.16(3) 5_766 5_766
Sn1 Tm5 Sn8 96.34(3) . 5_766
Sn3 Tm5 Sn6 86.38(2) 5_766 .
Sn1 Tm5 Sn6 88.75(2) . .
Sn8 Tm5 Sn6 151.726(15) 5_766 .
Sn3 Tm5 Sn6 86.38(2) 5_766 7_575
Sn1 Tm5 Sn6 88.75(2) . 7_575
Sn8 Tm5 Sn6 151.726(15) 5_766 7_575
Sn6 Tm5 Sn6 55.75(3) . 7_575
Sn3 Tm5 Sn8 90.37(2) 5_766 1_565
Sn1 Tm5 Sn8 91.980(19) . 1_565
Sn8 Tm5 Sn8 64.721(18) 5_766 1_565
Sn6 Tm5 Sn8 143.11(2) . 1_565
Sn6 Tm5 Sn8 87.38(3) 7_575 1_565
Sn3 Tm5 Sn8 90.37(2) 5_766 .
Sn1 Tm5 Sn8 91.980(19) . .
Sn8 Tm5 Sn8 64.721(18) 5_766 .
Sn6 Tm5 Sn8 87.38(3) . .
Sn6 Tm5 Sn8 143.11(2) 7_575 .
Sn8 Tm5 Sn8 129.42(4) 1_565 .
Sn3 Tm5 Tm2 57.625(14) 5_766 5_776
Sn1 Tm5 Tm2 120.802(15) . 5_776
Sn8 Tm5 Tm2 102.139(18) 5_766 5_776
Sn6 Tm5 Tm2 98.94(2) . 5_776
Sn6 Tm5 Tm2 52.583(16) 7_575 5_776
Sn8 Tm5 Tm2 50.13(2) 1_565 5_776
Sn8 Tm5 Tm2 146.55(3) . 5_776
Sn3 Tm5 Tm2 57.625(14) 5_766 5_766
Sn1 Tm5 Tm2 120.802(15) . 5_766
Sn8 Tm5 Tm2 102.139(18) 5_766 5_766
Sn6 Tm5 Tm2 52.584(16) . 5_766
Sn6 Tm5 Tm2 98.94(2) 7_575 5_766
Sn8 Tm5 Tm2 146.55(3) 1_565 5_766
Sn8 Tm5 Tm2 50.13(2) . 5_766
Tm2 Tm5 Tm2 109.35(3) 5_776 5_766
Sn3 Tm5 Tm1 121.080(17) 5_766 .
Sn1 Tm5 Tm1 57.290(16) . .
Sn8 Tm5 Tm1 106.509(16) 5_766 .
Sn6 Tm5 Tm1 53.821(16) . .
Sn6 Tm5 Tm1 99.65(2) 7_575 .
Sn8 Tm5 Tm1 147.96(2) 1_565 .
Sn8 Tm5 Tm1 51.83(2) . .
Tm2 Tm5 Tm1 151.33(2) 5_776 .
Tm2 Tm5 Tm1 63.56(2) 5_766 .
Sn3 Tm5 Tm1 121.080(17) 5_766 1_565
Sn1 Tm5 Tm1 57.290(16) . 1_565
Sn8 Tm5 Tm1 106.509(16) 5_766 1_565
Sn6 Tm5 Tm1 99.65(2) . 1_565
Sn6 Tm5 Tm1 53.821(16) 7_575 1_565
Sn8 Tm5 Tm1 51.83(2) 1_565 1_565
Sn8 Tm5 Tm1 147.96(2) . 1_565
Tm2 Tm5 Tm1 63.56(2) 5_776 1_565
Tm2 Tm5 Tm1 151.33(2) 5_766 1_565
Tm1 Tm5 Tm1 108.30(3) . 1_565
Sn5 Tm6 Sn4 176.12(3) 1_554 .
Sn5 Tm6 Sn6 89.77(3) 1_554 .
Sn4 Tm6 Sn6 86.80(3) . .
Sn5 Tm6 Sn6 89.77(3) 1_554 7_565
Sn4 Tm6 Sn6 86.80(3) . 7_565
Sn6 Tm6 Sn6 56.04(3) . 7_565
Sn5 Tm6 Sn1 90.72(4) 1_554 2_664
Sn4 Tm6 Sn1 93.16(4) . 2_664
Sn6 Tm6 Sn1 151.975(15) . 2_664
Sn6 Tm6 Sn1 151.975(15) 7_565 2_664
Sn5 Tm6 Mn1 53.10(3) 1_554 8_755
Sn4 Tm6 Mn1 129.97(3) . 8_755
Sn6 Tm6 Mn1 141.99(3) . 8_755
Sn6 Tm6 Mn1 109.76(3) 7_565 8_755
Sn1 Tm6 Mn1 50.74(3) 2_664 8_755
Sn5 Tm6 Mn1 53.10(3) 1_554 2_664
Sn4 Tm6 Mn1 129.97(3) . 2_664
Sn6 Tm6 Mn1 109.76(3) . 2_664
Sn6 Tm6 Mn1 141.99(3) 7_565 2_664
Sn1 Tm6 Mn1 50.74(3) 2_664 2_664
Mn1 Tm6 Mn1 57.21(5) 8_755 2_664
Sn5 Tm6 Sn2 93.47(2) 1_554 2_654
Sn4 Tm6 Sn2 88.03(2) . 2_654
Sn6 Tm6 Sn2 140.58(2) . 2_654
Sn6 Tm6 Sn2 84.66(2) 7_565 2_654
Sn1 Tm6 Sn2 67.336(18) 2_664 2_654
Mn1 Tm6 Sn2 49.38(3) 8_755 2_654
Mn1 Tm6 Sn2 103.36(3) 2_664 2_654
Sn5 Tm6 Sn2 93.47(2) 1_554 2_664
Sn4 Tm6 Sn2 88.03(2) . 2_664
Sn6 Tm6 Sn2 84.66(2) . 2_664
Sn6 Tm6 Sn2 140.58(2) 7_565 2_664
Sn1 Tm6 Sn2 67.336(18) 2_664 2_664
Mn1 Tm6 Sn2 103.36(3) 8_755 2_664
Mn1 Tm6 Sn2 49.38(3) 2_664 2_664
Sn2 Tm6 Sn2 134.18(4) 2_654 2_664
Sn5 Tm6 Tm4 56.140(16) 1_554 1_554
Sn4 Tm6 Tm4 122.662(16) . 1_554
Sn6 Tm6 Tm4 54.06(2) . 1_554
Sn6 Tm6 Tm4 99.22(3) 7_565 1_554
Sn1 Tm6 Tm4 104.25(2) 2_664 1_554
Mn1 Tm6 Tm4 101.50(3) 8_755 1_554
Mn1 Tm6 Tm4 55.80(3) 2_664 1_554
Sn2 Tm6 Tm4 149.11(3) 2_654 1_554
Sn2 Tm6 Tm4 52.64(2) 2_664 1_554
Sn5 Tm6 Tm4 56.140(16) 1_554 1_544
Sn4 Tm6 Tm4 122.662(16) . 1_544
Sn6 Tm6 Tm4 99.22(3) . 1_544
Sn6 Tm6 Tm4 54.06(2) 7_565 1_544
Sn1 Tm6 Tm4 104.25(2) 2_664 1_544
Mn1 Tm6 Tm4 55.80(3) 8_755 1_544
Mn1 Tm6 Tm4 101.50(3) 2_664 1_544
Sn2 Tm6 Tm4 52.64(2) 2_654 1_544
Sn2 Tm6 Tm4 149.11(3) 2_664 1_544
Tm4 Tm6 Tm4 105.36(3) 1_554 1_544
Sn5 Tm6 Tm3 122.765(17) 1_554 2_664
Sn4 Tm6 Tm3 56.000(15) . 2_664
Sn6 Tm6 Tm3 51.66(2) . 2_664
Sn6 Tm6 Tm3 97.08(3) 7_565 2_664
Sn1 Tm6 Tm3 106.09(2) 2_664 2_664
Mn1 Tm6 Tm3 152.35(3) 8_755 2_664
Mn1 Tm6 Tm3 97.35(3) 2_664 2_664
Sn2 Tm6 Tm3 143.66(3) 2_654 2_664
Sn2 Tm6 Tm3 49.26(2) 2_664 2_664
Tm4 Tm6 Tm3 66.68(2) 1_554 2_664
Tm4 Tm6 Tm3 149.66(2) 1_544 2_664
Sn2 Mn1 Sn1 81.52(4) . .
Sn2 Mn1 Sn4 107.11(5) . .
Sn1 Mn1 Sn4 108.22(5) . .
Sn2 Mn1 Sn5 110.14(5) . 2_664
Sn1 Mn1 Sn5 103.85(5) . 2_664
Sn4 Mn1 Sn5 133.55(6) . 2_664
Sn2 Mn1 Sn3 172.81(6) . 2_664
Sn1 Mn1 Sn3 101.07(5) . 2_664
Sn4 Mn1 Sn3 78.59(4) . 2_664
Sn5 Mn1 Sn3 62.79(4) 2_664 2_664
Sn2 Mn1 Mn1 57.96(3) . 7_565
Sn1 Mn1 Mn1 124.26(3) . 7_565
Sn4 Mn1 Mn1 58.63(3) . 7_565
Sn5 Mn1 Mn1 124.13(3) 2_664 7_565
Sn3 Mn1 Mn1 124.06(3) 2_664 7_565
Sn2 Mn1 Mn1 122.04(3) . 7_575
Sn1 Mn1 Mn1 55.74(3) . 7_575
Sn4 Mn1 Mn1 121.37(3) . 7_575
Sn5 Mn1 Mn1 55.87(3) 2_664 7_575
Sn3 Mn1 Mn1 55.94(3) 2_664 7_575
Mn1 Mn1 Mn1 180.0 7_565 7_575
Sn2 Mn1 Tm2 111.60(5) . 2_664
Sn1 Mn1 Tm2 165.52(5) . 2_664
Sn4 Mn1 Tm2 62.96(4) . 2_664
Sn5 Mn1 Tm2 78.01(4) 2_664 2_664
Sn3 Mn1 Tm2 66.69(3) 2_664 2_664
Mn1 Mn1 Tm2 62.59(3) 7_565 2_664
Mn1 Mn1 Tm2 117.41(3) 7_575 2_664
Sn2 Mn1 Tm6 65.39(4) . 2_665
Sn1 Mn1 Tm6 63.70(3) . 2_665
Sn4 Mn1 Tm6 169.04(5) . 2_665
Sn5 Mn1 Tm6 57.33(4) 2_664 2_665
Sn3 Mn1 Tm6 109.59(5) 2_664 2_665
Mn1 Mn1 Tm6 118.60(3) 7_565 2_665
Mn1 Mn1 Tm6 61.40(3) 7_575 2_665
Tm2 Mn1 Tm6 126.51(5) 2_664 2_665
Sn2 Mn1 Tm4 61.97(4) . 2_664
Sn1 Mn1 Tm4 129.86(5) . 2_664
Sn4 Mn1 Tm4 114.40(5) . 2_664
Sn5 Mn1 Tm4 63.45(4) 2_664 2_664
Sn3 Mn1 Tm4 111.93(5) 2_664 2_664
Mn1 Mn1 Tm4 64.24(3) 7_565 2_664
Mn1 Mn1 Tm4 115.76(2) 7_575 2_664
Tm2 Mn1 Tm4 64.06(3) 2_664 2_664
Tm6 Mn1 Tm4 70.06(3) 2_665 2_664
Sn2 Mn1 Tm1 63.69(3) . .
Sn1 Mn1 Tm1 63.76(4) . .
Sn4 Mn1 Tm1 59.38(3) . .
Sn5 Mn1 Tm1 166.21(5) 2_664 .
Sn3 Mn1 Tm1 123.49(5) 2_664 .
Mn1 Mn1 Tm1 64.45(3) 7_565 .
Mn1 Mn1 Tm1 115.55(3) 7_575 .
Tm2 Mn1 Tm1 115.54(5) 2_664 .
Tm6 Mn1 Tm1 109.66(4) 2_665 .
Tm4 Mn1 Tm1 118.80(4) 2_664 .
Sn2 Mn1 Tm3 127.19(5) . 2_664
Sn1 Mn1 Tm3 57.87(3) . 2_664
Sn4 Mn1 Tm3 62.87(3) . 2_664
Sn5 Mn1 Tm3 111.24(5) 2_664 2_664
Sn3 Mn1 Tm3 59.09(4) 2_664 2_664
Mn1 Mn1 Tm3 117.39(2) 7_565 2_664
Mn1 Mn1 Tm3 62.61(2) 7_575 2_664
Tm2 Mn1 Tm3 107.88(4) 2_664 2_664
Tm6 Mn1 Tm3 114.39(4) 2_665 2_664
Tm4 Mn1 Tm3 170.62(5) 2_664 2_664
Tm1 Mn1 Tm3 68.34(3) . 2_664
Mn1 Sn1 Mn1 68.53(6) . 7_575
Mn1 Sn1 Sn7 140.82(4) . 7_575
Mn1 Sn1 Sn7 102.25(4) 7_575 7_575
Mn1 Sn1 Sn7 102.25(4) . .
Mn1 Sn1 Sn7 140.82(4) 7_575 .
Sn7 Sn1 Sn7 59.99(4) 7_575 .
Mn1 Sn1 Tm5 137.22(4) . .
Mn1 Sn1 Tm5 137.22(4) 7_575 .
Sn7 Sn1 Tm5 75.98(3) 7_575 .
Sn7 Sn1 Tm5 75.98(3) . .
Mn1 Sn1 Tm3 71.38(3) . 2_664
Mn1 Sn1 Tm3 71.38(3) 7_575 2_664
Sn7 Sn1 Tm3 144.02(2) 7_575 2_664
Sn7 Sn1 Tm3 144.02(2) . 2_664
Tm5 Sn1 Tm3 85.37(3) . 2_664
Mn1 Sn1 Tm6 65.57(4) . 2_665
Mn1 Sn1 Tm6 65.57(4) 7_575 2_665
Sn7 Sn1 Tm6 75.88(3) 7_575 2_665
Sn7 Sn1 Tm6 75.88(3) . 2_665
Tm5 Sn1 Tm6 147.39(3) . 2_665
Tm3 Sn1 Tm6 127.24(3) 2_664 2_665
Mn1 Sn1 Tm1 66.78(3) . .
Mn1 Sn1 Tm1 129.82(4) 7_575 .
Sn7 Sn1 Tm1 126.84(3) 7_575 .
Sn7 Sn1 Tm1 71.38(2) . .
Tm5 Sn1 Tm1 72.532(18) . .
Tm3 Sn1 Tm1 73.775(18) 2_664 .
Tm6 Sn1 Tm1 113.006(18) 2_665 .
Mn1 Sn1 Tm1 129.82(4) . 1_565
Mn1 Sn1 Tm1 66.78(3) 7_575 1_565
Sn7 Sn1 Tm1 71.38(2) 7_575 1_565
Sn7 Sn1 Tm1 126.84(3) . 1_565
Tm5 Sn1 Tm1 72.532(18) . 1_565
Tm3 Sn1 Tm1 73.775(18) 2_664 1_565
Tm6 Sn1 Tm1 113.006(18) 2_665 1_565
Tm1 Sn1 Tm1 133.53(3) . 1_565
Mn1 Sn2 Mn1 64.08(6) 7_565 .
Mn1 Sn2 Tm3 137.01(4) 7_565 .
Mn1 Sn2 Tm3 137.01(4) . .
Mn1 Sn2 Sn7 138.78(4) 7_565 .
Mn1 Sn2 Sn7 102.53(4) . .
Tm3 Sn2 Sn7 80.42(3) . .
Mn1 Sn2 Sn7 102.53(4) 7_565 7_565
Mn1 Sn2 Sn7 138.78(4) . 7_565
Tm3 Sn2 Sn7 80.42(3) . 7_565
Sn7 Sn2 Sn7 60.59(4) . 7_565
Mn1 Sn2 Tm4 68.41(3) 7_565 2_664
Mn1 Sn2 Tm4 68.41(3) . 2_664
Tm3 Sn2 Tm4 85.38(3) . 2_664
Sn7 Sn2 Tm4 146.21(2) . 2_664
Sn7 Sn2 Tm4 146.21(2) 7_565 2_664
Mn1 Sn2 Tm1 67.59(4) 7_565 .
Mn1 Sn2 Tm1 67.59(4) . .
Tm3 Sn2 Tm1 147.08(3) . .
Sn7 Sn2 Tm1 71.29(3) . .
Sn7 Sn2 Tm1 71.29(3) 7_565 .
Tm4 Sn2 Tm1 127.54(3) 2_664 .
Mn1 Sn2 Tm6 65.23(3) 7_565 2_655
Mn1 Sn2 Tm6 123.94(4) . 2_655
Tm3 Sn2 Tm6 74.741(18) . 2_655
Sn7 Sn2 Tm6 131.60(3) . 2_655
Sn7 Sn2 Tm6 74.61(2) 7_565 2_655
Tm4 Sn2 Tm6 72.112(19) 2_664 2_655
Tm1 Sn2 Tm6 112.138(18) . 2_655
Mn1 Sn2 Tm6 123.94(4) 7_565 2_665
Mn1 Sn2 Tm6 65.23(3) . 2_665
Tm3 Sn2 Tm6 74.741(18) . 2_665
Sn7 Sn2 Tm6 74.61(2) . 2_665
Sn7 Sn2 Tm6 131.60(3) 7_565 2_665
Tm4 Sn2 Tm6 72.112(19) 2_664 2_665
Tm1 Sn2 Tm6 112.138(18) . 2_665
Tm6 Sn2 Tm6 134.18(4) 2_655 2_665
Mn1 Sn3 Mn1 68.11(6) 2_665 8_756
Mn1 Sn3 Sn7 150.57(5) 2_665 7_565
Mn1 Sn3 Sn7 106.35(4) 8_756 7_565
Mn1 Sn3 Sn7 106.35(4) 2_665 .
Mn1 Sn3 Sn7 150.57(5) 8_756 .
Sn7 Sn3 Sn7 63.52(4) 7_565 .
Mn1 Sn3 Sn5 58.52(4) 2_665 .
Mn1 Sn3 Sn5 58.52(4) 8_756 .
Sn7 Sn3 Sn5 144.89(3) 7_565 .
Sn7 Sn3 Sn5 144.89(3) . .
Mn1 Sn3 Tm5 126.61(4) 2_665 5_766
Mn1 Sn3 Tm5 126.61(4) 8_756 5_766
Sn7 Sn3 Tm5 80.73(3) 7_565 5_766
Sn7 Sn3 Tm5 80.73(3) . 5_766
Sn5 Sn3 Tm5 85.11(4) . 5_766
Mn1 Sn3 Tm3 70.26(4) 2_665 .
Mn1 Sn3 Tm3 70.26(4) 8_756 .
Sn7 Sn3 Tm3 80.62(3) 7_565 .
Sn7 Sn3 Tm3 80.62(3) . .
Sn5 Sn3 Tm3 116.87(4) . .
Tm5 Sn3 Tm3 158.03(4) 5_766 .
Mn1 Sn3 Tm2 61.84(3) 2_665 .
Mn1 Sn3 Tm2 123.87(4) 8_756 .
Sn7 Sn3 Tm2 129.73(3) 7_565 .
Sn7 Sn3 Tm2 70.84(2) . .
Sn5 Sn3 Tm2 74.269(19) . .
Tm5 Sn3 Tm2 72.027(19) 5_766 .
Tm3 Sn3 Tm2 112.216(18) . .
Mn1 Sn3 Tm2 123.87(4) 2_665 1_545
Mn1 Sn3 Tm2 61.84(3) 8_756 1_545
Sn7 Sn3 Tm2 70.84(2) 7_565 1_545
Sn7 Sn3 Tm2 129.73(3) . 1_545
Sn5 Sn3 Tm2 74.269(19) . 1_545
Tm5 Sn3 Tm2 72.027(19) 5_766 1_545
Tm3 Sn3 Tm2 112.216(19) . 1_545
Tm2 Sn3 Tm2 133.54(4) . 1_545
Mn1 Sn4 Mn1 62.75(6) 7_565 .
Mn1 Sn4 Tm6 141.39(4) 7_565 .
Mn1 Sn4 Tm6 141.39(4) . .
Mn1 Sn4 Sn7 101.63(4) 7_565 8_755
Mn1 Sn4 Sn7 134.86(5) . 8_755
Tm6 Sn4 Sn7 78.13(3) . 8_755
Mn1 Sn4 Sn7 134.86(5) 7_565 2_664
Mn1 Sn4 Sn7 101.63(4) . 2_664
Tm6 Sn4 Sn7 78.13(3) . 2_664
Sn7 Sn4 Sn7 57.88(3) 8_755 2_664
Mn1 Sn4 Tm1 69.65(4) 7_565 .
Mn1 Sn4 Tm1 69.65(4) . .
Tm6 Sn4 Tm1 90.26(4) . .
Sn7 Sn4 Tm1 148.38(2) 8_755 .
Sn7 Sn4 Tm1 148.38(2) 2_664 .
Mn1 Sn4 Tm2 64.25(3) 7_565 2_664
Mn1 Sn4 Tm2 64.25(3) . 2_664
Tm6 Sn4 Tm2 144.35(3) . 2_664
Sn7 Sn4 Tm2 70.82(3) 8_755 2_664
Sn7 Sn4 Tm2 70.82(3) 2_664 2_664
Tm1 Sn4 Tm2 125.39(4) . 2_664
Mn1 Sn4 Tm3 125.66(4) 7_565 2_664
Mn1 Sn4 Tm3 67.83(3) . 2_664
Tm6 Sn4 Tm3 75.038(19) . 2_664
Sn7 Sn4 Tm3 129.62(3) 8_755 2_664
Sn7 Sn4 Tm3 75.23(2) 2_664 2_664
Tm1 Sn4 Tm3 73.366(19) . 2_664
Tm2 Sn4 Tm3 112.168(19) 2_664 2_664
Mn1 Sn4 Tm3 67.83(3) 7_565 2_654
Mn1 Sn4 Tm3 125.66(4) . 2_654
Tm6 Sn4 Tm3 75.038(19) . 2_654
Sn7 Sn4 Tm3 75.23(2) 8_755 2_654
Sn7 Sn4 Tm3 129.62(3) 2_664 2_654
Tm1 Sn4 Tm3 73.366(19) . 2_654
Tm2 Sn4 Tm3 112.168(19) 2_664 2_654
Tm3 Sn4 Tm3 134.54(4) 2_664 2_654
Mn1 Sn5 Mn1 68.26(6) 8_756 2_665
Mn1 Sn5 Sn3 58.69(4) 8_756 .
Mn1 Sn5 Sn3 58.69(4) 2_665 .
Mn1 Sn5 Tm6 69.57(4) 8_756 1_556
Mn1 Sn5 Tm6 69.57(4) 2_665 1_556
Sn3 Sn5 Tm6 116.18(5) . 1_556
Mn1 Sn5 Sn6 151.30(5) 8_756 5_766
Mn1 Sn5 Sn6 107.22(4) 2_665 5_766
Sn3 Sn5 Sn6 94.11(4) . 5_766
Tm6 Sn5 Sn6 137.17(3) 1_556 5_766
Mn1 Sn5 Sn6 107.22(4) 8_756 3_746
Mn1 Sn5 Sn6 151.30(5) 2_665 3_746
Sn3 Sn5 Sn6 94.11(4) . 3_746
Tm6 Sn5 Sn6 137.17(3) 1_556 3_746
Sn6 Sn5 Sn6 62.37(4) 5_766 3_746
Mn1 Sn5 Tm4 139.34(4) 8_756 5_767
Mn1 Sn5 Tm4 139.34(4) 2_665 5_767
Sn3 Sn5 Tm4 152.48(5) . 5_767
Tm6 Sn5 Tm4 91.34(4) 1_556 5_767
Sn6 Sn5 Tm4 62.78(3) 5_766 5_767
Sn6 Sn5 Tm4 62.78(3) 3_746 5_767
Mn1 Sn5 Tm4 129.83(5) 8_756 .
Mn1 Sn5 Tm4 66.48(3) 2_665 .
Sn3 Sn5 Tm4 111.20(2) . .
Tm6 Sn5 Tm4 75.33(2) 1_556 .
Sn6 Sn5 Tm4 65.37(2) 5_766 .
Sn6 Sn5 Tm4 122.87(4) 3_746 .
Tm4 Sn5 Tm4 74.18(2) 5_767 .
Mn1 Sn5 Tm4 66.48(3) 8_756 1_545
Mn1 Sn5 Tm4 129.83(5) 2_665 1_545
Sn3 Sn5 Tm4 111.20(2) . 1_545
Tm6 Sn5 Tm4 75.33(2) 1_556 1_545
Sn6 Sn5 Tm4 122.87(4) 5_766 1_545
Sn6 Sn5 Tm4 65.37(2) 3_746 1_545
Tm4 Sn5 Tm4 74.18(2) 5_767 1_545
Tm4 Sn5 Tm4 135.77(5) . 1_545
Sn6 Sn6 Sn5 121.186(19) 7_565 5_766
Sn6 Sn6 Sn6 180.0 7_565 7_575
Sn5 Sn6 Sn6 58.814(19) 5_766 7_575
Sn6 Sn6 Tm3 119.787(16) 7_565 2_664
Sn5 Sn6 Tm3 118.51(3) 5_766 2_664
Sn6 Sn6 Tm3 60.213(16) 7_575 2_664
Sn6 Sn6 Tm2 61.611(15) 7_565 5_766
Sn5 Sn6 Tm2 76.13(3) 5_766 5_766
Sn6 Sn6 Tm2 118.389(15) 7_575 5_766
Tm3 Sn6 Tm2 143.96(3) 2_664 5_766
Sn6 Sn6 Tm6 61.979(15) 7_565 .
Sn5 Sn6 Tm6 129.42(3) 5_766 .
Sn6 Sn6 Tm6 118.021(15) 7_575 .
Tm3 Sn6 Tm6 75.24(3) 2_664 .
Tm2 Sn6 Tm6 122.94(3) 5_766 .
Sn6 Sn6 Tm1 62.386(14) 7_565 .
Sn5 Sn6 Tm1 144.16(3) 5_766 .
Sn6 Sn6 Tm1 117.614(14) 7_575 .
Tm3 Sn6 Tm1 74.39(2) 2_664 .
Tm2 Sn6 Tm1 76.51(3) 5_766 .
Tm6 Sn6 Tm1 85.23(3) . .
Sn6 Sn6 Tm4 118.604(15) 7_565 1_554
Sn5 Sn6 Tm4 61.92(3) 5_766 1_554
Sn6 Sn6 Tm4 61.396(15) 7_575 1_554
Tm3 Sn6 Tm4 83.12(2) 2_664 1_554
Tm2 Sn6 Tm4 130.01(3) 5_766 1_554
Tm6 Sn6 Tm4 73.23(2) . 1_554
Tm1 Sn6 Tm4 152.20(3) . 1_554
Sn6 Sn6 Tm5 117.875(15) 7_565 .
Sn5 Sn6 Tm5 79.22(3) 5_766 .
Sn6 Sn6 Tm5 62.125(15) 7_575 .
Tm3 Sn6 Tm5 79.83(2) 2_664 .
Tm2 Sn6 Tm5 70.53(2) 5_766 .
Tm6 Sn6 Tm5 148.82(3) . .
Tm1 Sn6 Tm5 70.10(2) . .
Tm4 Sn6 Tm5 122.15(3) 1_554 .
Sn6 Sn6 Tm4 63.924(14) 7_565 5_766
Sn5 Sn6 Tm4 61.47(3) 5_766 5_766
Sn6 Sn6 Tm4 116.076(14) 7_575 5_766
Tm3 Sn6 Tm4 151.80(3) 2_664 5_766
Tm2 Sn6 Tm4 64.05(3) 5_766 5_766
Tm6 Sn6 Tm4 84.36(3) . 5_766
Tm1 Sn6 Tm4 123.66(3) . 5_766
Tm4 Sn6 Tm4 72.34(2) 1_554 5_766
Tm5 Sn6 Tm4 124.97(3) . 5_766
Sn3 Sn7 Sn7 121.761(19) . 7_575
Sn3 Sn7 Sn1 161.36(3) . .
Sn7 Sn7 Sn1 60.005(18) 7_575 .
Sn3 Sn7 Sn2 91.79(3) . .
Sn7 Sn7 Sn2 120.294(18) 7_575 .
Sn1 Sn7 Sn2 73.67(3) . .
Sn3 Sn7 Sn8 95.49(3) . .
Sn7 Sn7 Sn8 120.235(18) 7_575 .
Sn1 Sn7 Sn8 98.68(3) . .
Sn2 Sn7 Sn8 101.10(3) . .
Sn3 Sn7 Sn7 58.239(19) . 7_565
Sn7 Sn7 Sn7 180.0 7_575 7_565
Sn1 Sn7 Sn7 119.995(18) . 7_565
Sn2 Sn7 Sn7 59.706(18) . 7_565
Sn8 Sn7 Sn7 59.765(18) . 7_565
Sn3 Sn7 Sn4 72.41(3) . 2_665
Sn7 Sn7 Sn4 61.060(17) 7_575 2_665
Sn1 Sn7 Sn4 95.73(3) . 2_665
Sn2 Sn7 Sn4 90.82(3) . 2_665
Sn8 Sn7 Sn4 163.39(3) . 2_665
Sn7 Sn7 Sn4 118.940(17) 7_565 2_665
Sn3 Sn7 Sn8 96.80(3) . 5_766
Sn7 Sn7 Sn8 61.360(18) 7_575 5_766
Sn1 Sn7 Sn8 99.39(3) . 5_766
Sn2 Sn7 Sn8 168.14(3) . 5_766
Sn8 Sn7 Sn8 70.02(3) . 5_766
Sn7 Sn7 Sn8 118.640(18) 7_565 5_766
Sn4 Sn7 Sn8 99.55(3) 2_665 5_766
Sn3 Sn7 Tm2 59.64(2) . .
Sn7 Sn7 Tm2 65.451(14) 7_575 .
Sn1 Sn7 Tm2 125.44(3) . .
Sn2 Sn7 Tm2 139.37(3) . .
Sn8 Sn7 Tm2 109.28(3) . .
Sn7 Sn7 Tm2 114.549(14) 7_565 .
Sn4 Sn7 Tm2 54.99(3) 2_665 .
Sn8 Sn7 Tm2 52.49(2) 5_766 .
Tm2 Sn8 Sn7 138.67(3) 5_766 7_565
Tm2 Sn8 Sn7 138.67(3) 5_766 .
Sn7 Sn8 Sn7 60.47(4) 7_565 .
Tm2 Sn8 Tm1 79.62(3) 5_766 .
Sn7 Sn8 Tm1 73.45(3) 7_565 .
Sn7 Sn8 Tm1 73.45(3) . .
Tm2 Sn8 Sn7 71.99(3) 5_766 5_766
Sn7 Sn8 Sn7 145.53(3) 7_565 5_766
Sn7 Sn8 Sn7 109.98(3) . 5_766
Tm1 Sn8 Sn7 138.78(3) . 5_766
Tm2 Sn8 Sn7 71.99(3) 5_766 3_746
Sn7 Sn8 Sn7 109.98(3) 7_565 3_746
Sn7 Sn8 Sn7 145.53(3) . 3_746
Tm1 Sn8 Sn7 138.78(3) . 3_746
Sn7 Sn8 Sn7 57.28(4) 5_766 3_746
Tm2 Sn8 Tm5 137.28(4) 5_766 5_766
Sn7 Sn8 Tm5 74.82(3) 7_565 5_766
Sn7 Sn8 Tm5 74.82(3) . 5_766
Tm1 Sn8 Tm5 143.10(3) . 5_766
Sn7 Sn8 Tm5 70.73(2) 5_766 5_766
Sn7 Sn8 Tm5 70.73(2) 3_746 5_766
Tm2 Sn8 Tm5 71.196(19) 5_766 1_545
Sn7 Sn8 Tm5 70.55(2) 7_565 1_545
Sn7 Sn8 Tm5 125.28(3) . 1_545
Tm1 Sn8 Tm5 70.496(18) . 1_545
Sn7 Sn8 Tm5 124.33(3) 5_766 1_545
Sn7 Sn8 Tm5 72.38(2) 3_746 1_545
Tm5 Sn8 Tm5 115.279(18) 5_766 1_545
Tm2 Sn8 Tm5 71.196(19) 5_766 .
Sn7 Sn8 Tm5 125.28(3) 7_565 .
Sn7 Sn8 Tm5 70.55(2) . .
Tm1 Sn8 Tm5 70.496(18) . .
Sn7 Sn8 Tm5 72.38(2) 5_766 .
Sn7 Sn8 Tm5 124.33(3) 3_746 .
Tm5 Sn8 Tm5 115.279(18) 5_766 .
Tm5 Sn8 Tm5 129.42(4) 1_545 .

loop_
_geom_bond_atom_site_label_1
_geom_bond_atom_site_label_2
_geom_bond_distance
_geom_bond_site_symmetry_2
Tm1 Sn4 3.1020(12) .
Tm1 Sn8 3.1188(12) .
Tm1 Sn6 3.2101(10) .
Tm1 Sn6 3.2101(10) 7_565
Tm1 Sn2 3.2769(12) .
Tm1 Sn1 3.2985(9) 1_545
Tm1 Sn1 3.2985(9) .
Tm1 Mn1 3.3796(17) 7_565
Tm1 Mn1 3.3796(17) .
Tm1 Tm5 3.7394(9) .
Tm1 Tm5 3.7394(9) 1_545
Tm1 Tm3 3.8191(9) 2_654
Tm2 Sn8 3.0119(12) 5_766
Tm2 Sn6 3.1294(10) 3_756
Tm2 Sn6 3.1294(9) 5_766
Tm2 Sn4 3.1313(13) 2_665
Tm2 Mn1 3.1665(15) 2_665
Tm2 Mn1 3.1665(15) 8_766
Tm2 Sn3 3.2984(9) .
Tm2 Sn3 3.2984(9) 1_565
Tm2 Tm4 3.4613(12) .
Tm2 Sn7 3.6109(11) .
Tm2 Sn7 3.6109(11) 7_575
Tm2 Tm5 3.7148(9) 5_776
Tm3 Sn2 3.0076(13) .
Tm3 Sn1 3.0557(13) 2_665
Tm3 Sn6 3.1061(11) 8_756
Tm3 Sn6 3.1061(11) 2_665
Tm3 Sn3 3.1169(14) .
Tm3 Sn4 3.2861(9) 2_665
Tm3 Sn4 3.2861(9) 2_655
Tm3 Mn1 3.4195(15) 2_665
Tm3 Mn1 3.4195(15) 8_756
Tm3 Tm1 3.8190(9) 2_665
Tm3 Tm1 3.8190(9) 2_655
Tm3 Tm6 3.8294(9) 2_655
Tm4 Sn2 3.1833(14) 2_665
Tm4 Sn5 3.1980(14) 5_767
Tm4 Sn6 3.2230(11) 7_576
Tm4 Sn6 3.2230(11) 1_556
Tm4 Sn5 3.2716(10) .
Tm4 Sn5 3.2716(10) 1_565
Tm4 Mn1 3.3533(16) 2_665
Tm4 Mn1 3.3533(16) 8_766
Tm4 Sn6 3.3850(10) 3_756
Tm4 Sn6 3.3850(10) 5_766
Tm4 Tm6 3.8114(9) 1_556
Tm5 Sn3 3.0069(13) 5_766
Tm5 Sn1 3.0108(13) .
Tm5 Sn8 3.2608(13) 5_766
Tm5 Sn6 3.3003(11) .
Tm5 Sn6 3.3003(11) 7_575
Tm5 Sn8 3.3523(9) 1_565
Tm5 Sn8 3.3523(9) .
Tm5 Tm2 3.7148(9) 5_776
Tm5 Tm2 3.7148(9) 5_766
Tm5 Tm1 3.7394(9) 1_565
Tm6 Sn5 2.9520(14) 1_554
Tm6 Sn4 2.9898(12) .
Tm6 Sn6 3.1671(9) .
Tm6 Sn6 3.1671(9) 7_565
Tm6 Sn1 3.2357(12) 2_664
Tm6 Mn1 3.2863(16) 8_755
Tm6 Mn1 3.2863(16) 2_664
Tm6 Sn2 3.2906(9) 2_654
Tm6 Sn2 3.2906(9) 2_664
Tm6 Tm4 3.8114(9) 1_554
Tm6 Tm4 3.8114(9) 1_544
Tm6 Tm3 3.8294(9) 2_664
Mn1 Sn2 2.7474(16) .
Mn1 Sn1 2.7946(16) .
Mn1 Sn4 2.7997(16) .
Mn1 Sn5 2.8044(17) 2_664
Mn1 Sn3 2.8096(16) 2_664
Mn1 Mn1 2.915(3) 7_565
Mn1 Mn1 3.147(3) 7_575
Mn1 Tm2 3.1665(15) 2_664
Mn1 Tm6 3.2863(16) 2_665
Mn1 Tm4 3.3533(15) 2_664
Mn1 Tm3 3.4195(15) 2_664
Sn1 Mn1 2.7946(16) 7_575
Sn1 Sn7 3.0009(11) 7_575
Sn1 Sn7 3.0009(11) .
Sn1 Tm3 3.0557(13) 2_664
Sn1 Tm6 3.2357(12) 2_665
Sn1 Tm1 3.2985(9) 1_565
Sn2 Mn1 2.7474(16) 7_565
Sn2 Sn7 3.0345(12) .
Sn2 Sn7 3.0345(12) 7_565
Sn2 Tm4 3.1833(14) 2_664
Sn2 Tm6 3.2906(9) 2_655
Sn2 Tm6 3.2906(9) 2_665
Sn3 Mn1 2.8096(16) 2_665
Sn3 Mn1 2.8096(16) 8_756
Sn3 Sn7 2.9080(12) 7_565
Sn3 Sn7 2.9080(12) .
Sn3 Sn5 2.9243(16) .
Sn3 Tm5 3.0069(13) 5_766
Sn3 Tm2 3.2984(9) 1_545
Sn4 Mn1 2.7997(16) 7_565
Sn4 Sn7 3.1004(11) 8_755
Sn4 Sn7 3.1004(11) 2_664
Sn4 Tm2 3.1313(14) 2_664
Sn4 Tm3 3.2861(9) 2_664
Sn4 Tm3 3.2861(9) 2_654
Sn5 Mn1 2.8044(17) 8_756
Sn5 Mn1 2.8044(17) 2_665
Sn5 Tm6 2.9520(14) 1_556
Sn5 Sn6 2.9799(13) 5_766
Sn5 Sn6 2.9799(13) 3_746
Sn5 Tm4 3.1980(14) 5_767
Sn5 Tm4 3.2716(10) 1_545
Sn6 Sn6 2.9758(15) 7_565
Sn6 Sn5 2.9799(13) 5_766
Sn6 Sn6 3.0861(15) 7_575
Sn6 Tm3 3.1061(11) 2_664
Sn6 Tm2 3.1294(10) 5_766
Sn6 Tm4 3.2230(11) 1_554
Sn6 Tm4 3.3850(10) 5_766
Sn7 Sn7 3.0005(17) 7_575
Sn7 Sn8 3.0398(11) .
Sn7 Sn7 3.0614(17) 7_565
Sn7 Sn4 3.1004(11) 2_665
Sn7 Sn8 3.1300(13) 5_766
Sn8 Tm2 3.0119(12) 5_766
Sn8 Sn7 3.0398(11) 7_565
Sn8 Sn7 3.1300(13) 5_766
Sn8 Sn7 3.1300(13) 3_746
Sn8 Tm5 3.2608(13) 5_766
Sn8 Tm5 3.3523(9) 1_545
